data_2228761
loop_
_publ_author_name
'Dong, Chun-Hua'
'Zhang, Da-Hai'
'Ren, Ning'
'Xi, Gai-Qing'
'Hao, Juan-Juan'

_publ_section_title
;
 Bis(\m-3,5-dinitrobenzoato-\k^2^<i>O</i>^1^:<i>O</i>^1'^)bis(\m-3,5-dinitrobenzoato)-\k^3^<i>O</i>^1^,<i>O</i>^1'^:<i>O</i>^1^;\k^3^<i>O</i>^1^:<i>O</i>^1^,<i>O</i>^1'^-bis[(3,5-dinitrobenzoato-\k^2^<i>O</i>^1^,<i>O</i>^1'^)(1,10-phenanthroline-\k^2^<i>N</i>,<i>N</i>)dysprosium(III)]
;
_journal_coeditor_code IM2251
_journal_issue 1
_journal_name_full 'Acta Crystallographica Section E'
_journal_page_first m102
_journal_paper_doi 10.1107/S1600536810052001
_journal_volume 67
_journal_year 2011
_chemical_formula_iupac '[Dy2 (C7 H3 N2 O6)6 (C12 H8 N2)2]'
_chemical_formula_moiety 'C66 H34 Dy2 N16 O36'
_chemical_formula_sum 'C66 H34 Dy2 N16 O36'
_chemical_formula_weight 1952.09
_chemical_name_systematic
;
Bis(\m-3,5-dinitrobenzoato-\k^2^<i>O</i>^1^:<i>O</i>^1'^)bis(\m-3,5-
dinitrobenzoato)-\k^3^<i>O</i>^1^,<i>O</i>^1'^:<i>O</i>^1^;
\k^3^<i>O</i>^1^:<i>O</i>^1^,<i>O</i>^1'^-bis[(3,5-dinitrobenzoato-
\k^2^<i>O</i>^1^,<i>O</i>^1'^)(1,10-phenanthroline-
\k^2^<i>N</i>,<i>N</i>)dysprosium(III)]
;
_space_group_IT_number 2
_symmetry_cell_setting triclinic
_symmetry_space_group_name_Hall '-P 1'
_symmetry_space_group_name_H-M 'P -1'
_atom_sites_solution_hydrogens geom
_atom_sites_solution_primary direct
_atom_sites_solution_secondary difmap
_audit_creation_method SHELXL97
_cell_angle_alpha 104.24(5)
_cell_angle_beta 113.96(5)
_cell_angle_gamma 100.46(5)
_cell_formula_units_Z 1
_cell_length_a 11.9569(4)
_cell_length_b 12.8636(4)
_cell_length_c 13.1187(4)
_cell_measurement_reflns_used 9404
_cell_measurement_temperature 296(2)
_cell_measurement_theta_max 31.03
_cell_measurement_theta_min 2.92
_cell_volume 1694.6(12)
_computing_cell_refinement 'SAINT (Bruker, 2001)'
_computing_data_collection 'APEX2 (Bruker, 2004)'
_computing_data_reduction 'SAINT (Bruker, 2001)'
_computing_molecular_graphics 'SHELXTL (Sheldrick, 2008)'
_computing_publication_material 'SHELXTL (Sheldrick, 2008) and local programs'
_computing_structure_refinement 'SHELXL97 (Sheldrick, 2008)'
_computing_structure_solution 'SHELXS97 (Sheldrick, 2008)'
_diffrn_ambient_temperature 296(2)
_diffrn_measured_fraction_theta_full 0.964
_diffrn_measured_fraction_theta_max 0.964
_diffrn_measurement_device_type 'Bruker APEXII CCD'
_diffrn_measurement_method '\f and \w scans'
_diffrn_radiation_monochromator graphite
_diffrn_radiation_source 'fine-focus sealed tube'
_diffrn_radiation_type MoK\a
_diffrn_radiation_wavelength 0.71073
_diffrn_reflns_av_R_equivalents 0.0105
_diffrn_reflns_av_sigmaI/netI 0.0190
_diffrn_reflns_limit_h_max 14
_diffrn_reflns_limit_h_min -14
_diffrn_reflns_limit_k_max 15
_diffrn_reflns_limit_k_min -14
_diffrn_reflns_limit_l_max 9
_diffrn_reflns_limit_l_min -15
_diffrn_reflns_number 8296
_diffrn_reflns_theta_full 25.01
_diffrn_reflns_theta_max 25.01
_diffrn_reflns_theta_min 2.92
_diffrn_standards_number 0
_exptl_absorpt_coefficient_mu 2.305
_exptl_absorpt_correction_T_max 0.7694
_exptl_absorpt_correction_T_min 0.7237
_exptl_absorpt_correction_type multi-scan
_exptl_absorpt_process_details '(SADABS; Sheldrick, 1997)'
_exptl_crystal_colour yellow
_exptl_crystal_density_diffrn 1.913
_exptl_crystal_density_method 'not measured'
_exptl_crystal_description block
_exptl_crystal_F_000 962
_exptl_crystal_size_max 0.15
_exptl_crystal_size_mid 0.13
_exptl_crystal_size_min 0.12
_refine_diff_density_max 0.433
_refine_diff_density_min -0.778
_refine_ls_extinction_method none
_refine_ls_goodness_of_fit_ref 1.025
_refine_ls_hydrogen_treatment constr
_refine_ls_matrix_type full
_refine_ls_number_parameters 541
_refine_ls_number_reflns 5771
_refine_ls_number_restraints 0
_refine_ls_restrained_S_all 1.025
_refine_ls_R_factor_all 0.0164
_refine_ls_R_factor_gt 0.0158
_refine_ls_shift/su_max 0.002
_refine_ls_shift/su_mean 0.000
_refine_ls_structure_factor_coef Fsqd
_refine_ls_weighting_details 'calc w=1/[\s^2^(Fo^2^)+(0.0218P)^2^+1.1919P] where P=(Fo^2^+2Fc^2^)/3'
_refine_ls_weighting_scheme calc
_refine_ls_wR_factor_gt 0.0410
_refine_ls_wR_factor_ref 0.0412
_reflns_number_gt 5624
_reflns_number_total 5771
_reflns_threshold_expression I>2sigma(I)
_cod_data_source_file im2251.cif
_cod_data_source_block I
_cod_database_code 2228761
_cod_database_fobs_code 2228761

loop_
_symmetry_equiv_pos_as_xyz
'x, y, z'
'-x, -y, -z'

loop_
_atom_site_type_symbol
_atom_site_label
_atom_site_fract_x
_atom_site_fract_y
_atom_site_fract_z
_atom_site_U_iso_or_equiv
_atom_site_adp_type
_atom_site_calc_flag
_atom_site_refinement_flags
_atom_site_occupancy
_atom_site_disorder_assembly
_atom_site_disorder_group
Dy Dy1 0.871683(8) -0.052102(7) 0.823196(7) 0.01272(4) Uani d . 1 . .
O O1 0.74648(14) -0.24750(12) 0.72351(13) 0.0227(3) Uani d . 1 . .
O O2 0.64232(13) -0.13350(11) 0.76732(12) 0.0191(3) Uani d . 1 . .
O O3 0.19645(18) -0.30876(16) 0.6887(2) 0.0513(5) Uani d . 1 . .
O O4 0.11452(15) -0.49005(15) 0.62444(16) 0.0358(4) Uani d . 1 . .
O O5 0.39257(16) -0.72017(13) 0.60925(18) 0.0385(4) Uani d . 1 . .
O O6 0.52990(16) -0.65952(13) 0.55170(14) 0.0284(3) Uani d . 1 . .
O O7 1.11237(13) 0.08515(12) 1.00543(12) 0.0187(3) Uani d . 1 . .
O O8 1.03333(13) 0.09536(12) 0.82564(12) 0.0204(3) Uani d . 1 . .
O O9 1.31759(17) 0.43985(14) 0.83671(16) 0.0362(4) Uani d . 1 . .
O O10 1.51618(16) 0.44826(14) 0.88585(15) 0.0348(4) Uani d . 1 . .
O O11 1.67069(17) 0.15932(18) 1.0302(2) 0.0497(5) Uani d . 1 . .
O O12 1.57894(15) 0.08509(13) 1.11887(14) 0.0274(3) Uani d . 1 . .
O O13 0.85945(13) 0.11215(11) 0.93722(12) 0.0177(3) Uani d . 1 . .
O O14 0.97802(13) 0.14829(12) 1.13307(12) 0.0189(3) Uani d . 1 . .
O O15 0.71846(17) 0.41054(14) 0.80972(14) 0.0334(4) Uani d . 1 . .
O O16 0.79596(16) 0.58264(13) 0.93352(15) 0.0301(4) Uani d . 1 . .
O O17 1.09372(17) 0.66977(14) 1.34595(15) 0.0354(4) Uani d . 1 . .
O O18 1.17536(17) 0.54349(15) 1.39998(14) 0.0380(4) Uani d . 1 . .
N N1 0.88628(16) -0.11343(14) 0.62924(15) 0.0186(4) Uani d . 1 . .
N N2 0.74346(15) 0.01781(14) 0.66740(14) 0.0176(3) Uani d . 1 . .
N N3 0.20251(18) -0.40429(16) 0.65720(17) 0.0270(4) Uani d . 1 . .
N N4 0.45681(17) -0.64570(15) 0.59303(16) 0.0238(4) Uani d . 1 . .
N N5 1.41001(19) 0.40570(16) 0.87562(17) 0.0274(4) Uani d . 1 . .
N N6 1.58388(17) 0.14053(16) 1.05651(17) 0.0267(4) Uani d . 1 . .
N N7 0.78537(17) 0.48234(15) 0.90981(16) 0.0220(4) Uani d . 1 . .
N N8 1.10119(18) 0.57440(16) 1.32688(16) 0.0257(4) Uani d . 1 . .
C C1 0.83068(19) -0.06731(16) 0.54593(18) 0.0194(4) Uani d . 1 . .
C C2 0.9514(2) -0.18157(18) 0.60723(19) 0.0230(4) Uani d . 1 . .
H H2 0.9890 -0.2142 0.6630 0.028 Uiso calc R 1 . .
C C3 0.9665(2) -0.20684(19) 0.5046(2) 0.0275(5) Uani d . 1 . .
H H3A 1.0123 -0.2557 0.4925 0.033 Uiso calc R 1 . .
C C4 0.9133(2) -0.15888(19) 0.4223(2) 0.0279(5) Uani d . 1 . .
H H4 0.9241 -0.1735 0.3545 0.034 Uiso calc R 1 . .
C C5 0.8422(2) -0.08754(18) 0.44056(18) 0.0244(5) Uani d . 1 . .
C C6 0.7806(3) -0.0350(2) 0.3580(2) 0.0334(6) Uani d . 1 . .
H H6A 0.7886 -0.0474 0.2888 0.040 Uiso calc R 1 . .
C C7 0.7115(3) 0.0315(2) 0.3782(2) 0.0340(6) Uani d . 1 . .
H H7 0.6727 0.0641 0.3228 0.041 Uiso calc R 1 . .
C C8 0.6966(2) 0.05305(18) 0.48356(19) 0.0252(5) Uani d . 1 . .
C C9 0.6240(2) 0.12042(18) 0.5079(2) 0.0284(5) Uani d . 1 . .
H H9A 0.5856 0.1565 0.4562 0.034 Uiso calc R 1 . .
C C10 0.6100(2) 0.13266(18) 0.6084(2) 0.0262(5) Uani d . 1 . .
H H10A 0.5612 0.1762 0.6252 0.031 Uiso calc R 1 . .
C C11 0.6701(2) 0.07880(17) 0.68493(18) 0.0203(4) Uani d . 1 . .
H H11 0.6581 0.0859 0.7518 0.024 Uiso calc R 1 . .
C C12 0.75638(19) 0.00351(16) 0.56704(18) 0.0191(4) Uani d . 1 . .
C C13 0.53694(19) -0.33303(16) 0.69398(17) 0.0166(4) Uani d . 1 . .
C C14 0.4237(2) -0.32036(17) 0.69359(17) 0.0184(4) Uani d . 1 . .
H H14 0.4158 -0.2488 0.7164 0.022 Uiso calc R 1 . .
C C15 0.32329(19) -0.41601(18) 0.65875(18) 0.0201(4) Uani d . 1 . .
C C16 0.3310(2) -0.52422(17) 0.62553(18) 0.0210(4) Uani d . 1 . .
H H16A 0.2631 -0.5878 0.6035 0.025 Uiso calc R 1 . .
C C17 0.4446(2) -0.53255(17) 0.62684(17) 0.0192(4) Uani d . 1 . .
C C18 0.54786(19) -0.43994(17) 0.65935(17) 0.0181(4) Uani d . 1 . .
H H18 0.6227 -0.4492 0.6580 0.022 Uiso calc R 1 . .
C C19 0.64844(19) -0.23132(17) 0.72999(17) 0.0174(4) Uani d . 1 . .
C C20 1.25799(19) 0.17446(16) 0.94754(17) 0.0160(4) Uani d . 1 . .
C C21 1.27380(19) 0.26101(17) 0.90393(17) 0.0183(4) Uani d . 1 . .
H H21 1.2048 0.2859 0.8671 0.022 Uiso calc R 1 . .
C C22 1.3936(2) 0.30966(17) 0.91613(18) 0.0216(4) Uani d . 1 . .
C C23 1.4972(2) 0.27179(18) 0.96526(19) 0.0239(5) Uani d . 1 . .
H H23 1.5765 0.3030 0.9700 0.029 Uiso calc R 1 . .
C C24 1.4771(2) 0.18532(18) 1.00693(18) 0.0215(4) Uani d . 1 . .
C C25 1.36097(19) 0.13684(17) 1.00183(17) 0.0184(4) Uani d . 1 . .
H H25 1.3520 0.0807 1.0338 0.022 Uiso calc R 1 . .
C C26 1.12560(19) 0.11572(16) 0.92589(18) 0.0155(4) Uani d . 1 . .
C C27 0.92602(18) 0.29805(17) 1.07147(17) 0.0167(4) Uani d . 1 . .
C C28 0.85225(18) 0.33263(17) 0.98083(18) 0.0175(4) Uani d . 1 . .
H H28 0.7983 0.2805 0.9039 0.021 Uiso calc R 1 . .
C C29 0.86033(19) 0.44536(17) 1.00666(18) 0.0189(4) Uani d . 1 . .
C C30 0.9405(2) 0.52645(17) 1.11932(19) 0.0204(4) Uani d . 1 . .
H H30 0.9449 0.6021 1.1355 0.024 Uiso calc R 1 . .
C C31 1.01314(19) 0.48924(17) 1.20606(18) 0.0200(4) Uani d . 1 . .
C C32 1.00898(19) 0.37735(17) 1.18544(18) 0.0188(4) Uani d . 1 . .
H H32 1.0604 0.3557 1.2463 0.023 Uiso calc R 1 . .
C C33 0.92031(18) 0.17556(17) 1.04534(17) 0.0161(4) Uani d . 1 . .

loop_
_atom_site_aniso_label
_atom_site_aniso_U_11
_atom_site_aniso_U_22
_atom_site_aniso_U_33
_atom_site_aniso_U_12
_atom_site_aniso_U_13
_atom_site_aniso_U_23
Dy1 0.01184(6) 0.01290(6) 0.01367(6) 0.00395(4) 0.00583(4) 0.00544(4)
O1 0.0192(7) 0.0182(7) 0.0302(8) 0.0036(6) 0.0139(7) 0.0055(6)
O2 0.0177(7) 0.0146(7) 0.0228(7) 0.0037(6) 0.0084(6) 0.0061(6)
O3 0.0317(10) 0.0325(10) 0.0843(16) 0.0094(8) 0.0328(11) 0.0032(10)
O4 0.0200(8) 0.0350(9) 0.0456(10) -0.0006(7) 0.0161(8) 0.0094(8)
O5 0.0296(9) 0.0190(8) 0.0611(12) 0.0026(7) 0.0168(9) 0.0167(8)
O6 0.0358(9) 0.0256(8) 0.0245(8) 0.0157(7) 0.0124(7) 0.0088(7)
O7 0.0205(7) 0.0210(7) 0.0218(7) 0.0085(6) 0.0135(6) 0.0117(6)
O8 0.0151(7) 0.0235(7) 0.0176(7) 0.0012(6) 0.0053(6) 0.0074(6)
O9 0.0382(10) 0.0351(9) 0.0442(10) 0.0120(8) 0.0206(8) 0.0261(8)
O10 0.0319(9) 0.0325(9) 0.0376(9) -0.0037(7) 0.0192(8) 0.0137(8)
O11 0.0291(10) 0.0643(13) 0.0799(15) 0.0235(9) 0.0360(10) 0.0402(12)
O12 0.0256(8) 0.0304(8) 0.0245(8) 0.0127(7) 0.0092(7) 0.0088(7)
O13 0.0174(7) 0.0177(7) 0.0162(7) 0.0068(6) 0.0066(6) 0.0045(6)
O14 0.0183(7) 0.0230(7) 0.0182(7) 0.0109(6) 0.0088(6) 0.0085(6)
O15 0.0382(9) 0.0293(9) 0.0217(8) 0.0133(7) 0.0039(7) 0.0075(7)
O16 0.0403(9) 0.0223(8) 0.0333(9) 0.0152(7) 0.0181(8) 0.0140(7)
O17 0.0392(10) 0.0231(9) 0.0305(9) 0.0028(7) 0.0149(8) -0.0042(7)
O18 0.0345(10) 0.0388(10) 0.0200(8) 0.0059(8) 0.0005(7) 0.0031(7)
N1 0.0192(8) 0.0160(8) 0.0184(8) 0.0026(7) 0.0084(7) 0.0057(7)
N2 0.0145(8) 0.0154(8) 0.0168(8) 0.0014(7) 0.0037(7) 0.0053(7)
N3 0.0202(9) 0.0280(10) 0.0295(10) 0.0046(8) 0.0123(8) 0.0062(8)
N4 0.0210(9) 0.0167(9) 0.0221(9) 0.0027(7) 0.0015(8) 0.0059(7)
N5 0.0306(11) 0.0232(9) 0.0257(10) 0.0001(8) 0.0144(8) 0.0088(8)
N6 0.0174(9) 0.0303(10) 0.0314(10) 0.0075(8) 0.0118(8) 0.0089(9)
N7 0.0239(9) 0.0215(9) 0.0241(10) 0.0103(8) 0.0119(8) 0.0103(8)
N8 0.0242(10) 0.0245(10) 0.0209(9) 0.0006(8) 0.0112(8) 0.0003(8)
C1 0.0193(10) 0.0136(9) 0.0166(10) -0.0027(8) 0.0051(8) 0.0035(8)
C2 0.0247(11) 0.0211(10) 0.0234(11) 0.0067(9) 0.0130(9) 0.0059(9)
C3 0.0296(12) 0.0234(11) 0.0281(12) 0.0051(9) 0.0175(10) 0.0027(9)
C4 0.0312(12) 0.0268(11) 0.0189(11) -0.0020(10) 0.0148(10) 0.0001(9)
C5 0.0268(11) 0.0189(10) 0.0168(10) -0.0047(9) 0.0082(9) 0.0020(8)
C6 0.0458(15) 0.0292(12) 0.0175(11) 0.0011(11) 0.0128(11) 0.0074(9)
C7 0.0452(15) 0.0291(12) 0.0204(11) 0.0062(11) 0.0088(11) 0.0131(10)
C8 0.0275(11) 0.0185(10) 0.0194(10) 0.0012(9) 0.0039(9) 0.0075(8)
C9 0.0309(12) 0.0205(11) 0.0255(11) 0.0068(9) 0.0035(10) 0.0128(9)
C10 0.0229(11) 0.0187(10) 0.0280(12) 0.0073(9) 0.0039(9) 0.0076(9)
C11 0.0167(10) 0.0182(10) 0.0189(10) 0.0038(8) 0.0039(8) 0.0047(8)
C12 0.0173(10) 0.0144(9) 0.0162(10) -0.0017(8) 0.0031(8) 0.0038(8)
C13 0.0172(10) 0.0166(10) 0.0125(9) 0.0030(8) 0.0042(8) 0.0061(8)
C14 0.0203(10) 0.0177(10) 0.0158(10) 0.0049(8) 0.0076(8) 0.0061(8)
C15 0.0170(10) 0.0248(11) 0.0184(10) 0.0056(8) 0.0080(8) 0.0089(8)
C16 0.0178(10) 0.0201(10) 0.0185(10) -0.0009(8) 0.0049(8) 0.0078(8)
C17 0.0204(10) 0.0162(10) 0.0155(9) 0.0042(8) 0.0037(8) 0.0063(8)
C18 0.0165(10) 0.0206(10) 0.0157(9) 0.0052(8) 0.0056(8) 0.0082(8)
C19 0.0167(10) 0.0187(10) 0.0147(9) 0.0034(8) 0.0058(8) 0.0072(8)
C20 0.0173(10) 0.0155(9) 0.0136(9) 0.0032(8) 0.0085(8) 0.0019(8)
C21 0.0194(10) 0.0179(10) 0.0164(10) 0.0043(8) 0.0088(8) 0.0047(8)
C22 0.0252(11) 0.0187(10) 0.0202(10) 0.0018(8) 0.0124(9) 0.0067(8)
C23 0.0186(10) 0.0253(11) 0.0256(11) 0.0010(9) 0.0130(9) 0.0056(9)
C24 0.0174(10) 0.0248(11) 0.0200(10) 0.0059(8) 0.0085(8) 0.0051(9)
C25 0.0191(10) 0.0203(10) 0.0163(10) 0.0056(8) 0.0096(8) 0.0056(8)
C26 0.0166(10) 0.0117(9) 0.0206(10) 0.0053(7) 0.0109(8) 0.0054(8)
C27 0.0130(9) 0.0204(10) 0.0182(10) 0.0054(8) 0.0091(8) 0.0063(8)
C28 0.0144(9) 0.0192(10) 0.0173(10) 0.0038(8) 0.0079(8) 0.0041(8)
C29 0.0185(10) 0.0205(10) 0.0201(10) 0.0073(8) 0.0105(8) 0.0079(8)
C30 0.0203(10) 0.0176(10) 0.0253(11) 0.0057(8) 0.0143(9) 0.0052(8)
C31 0.0174(10) 0.0216(10) 0.0170(10) 0.0015(8) 0.0094(8) 0.0018(8)
C32 0.0161(10) 0.0232(10) 0.0170(10) 0.0052(8) 0.0081(8) 0.0075(8)
C33 0.0117(9) 0.0199(10) 0.0179(10) 0.0055(8) 0.0082(8) 0.0058(8)

loop_
_atom_type_symbol
_atom_type_description
_atom_type_scat_dispersion_real
_atom_type_scat_dispersion_imag
_atom_type_scat_source
C C 0.0033 0.0016 'International Tables Vol C Tables 4.2.6.8 and 6.1.1.4'
H H 0.0000 0.0000 'International Tables Vol C Tables 4.2.6.8 and 6.1.1.4'
N N 0.0061 0.0033 'International Tables Vol C Tables 4.2.6.8 and 6.1.1.4'
O O 0.0106 0.0060 'International Tables Vol C Tables 4.2.6.8 and 6.1.1.4'
Dy Dy -0.1892 4.4098 'International Tables Vol C Tables 4.2.6.8 and 6.1.1.4'

loop_
_geom_angle_atom_site_label_1
_geom_angle_atom_site_label_2
_geom_angle_atom_site_label_3
_geom_angle_site_symmetry_1
_geom_angle_site_symmetry_3
_geom_angle
_geom_angle_publ_flag
O14 Dy1 O7 2_757 2_757 75.04(5) ?
O14 Dy1 O13 2_757 . 132.09(5) ?
O7 Dy1 O13 2_757 . 75.54(5) ?
O14 Dy1 O1 2_757 . 75.25(5) ?
O7 Dy1 O1 2_757 . 84.47(5) ?
O13 Dy1 O1 . . 137.40(5) ?
O14 Dy1 O8 2_757 . 87.69(5) ?
O7 Dy1 O8 2_757 . 123.10(5) ?
O13 Dy1 O8 . . 77.86(5) ?
O1 Dy1 O8 . . 142.85(5) ?
O14 Dy1 O2 2_757 . 124.20(5) ?
O7 Dy1 O2 2_757 . 78.34(5) ?
O13 Dy1 O2 . . 84.98(5) ?
O1 Dy1 O2 . . 53.97(5) ?
O8 Dy1 O2 . . 146.92(5) ?
O14 Dy1 N2 2_757 . 142.26(5) ?
O7 Dy1 N2 2_757 . 142.06(5) ?
O13 Dy1 N2 . . 77.89(5) ?
O1 Dy1 N2 . . 97.54(5) ?
O8 Dy1 N2 . . 76.05(5) ?
O2 Dy1 N2 . . 72.78(5) ?
O14 Dy1 N1 2_757 . 77.58(5) ?
O7 Dy1 N1 2_757 . 148.90(5) ?
O13 Dy1 N1 . . 135.04(5) ?
O1 Dy1 N1 . . 74.49(5) ?
O8 Dy1 N1 . . 69.67(5) ?
O2 Dy1 N1 . . 105.85(5) ?
N2 Dy1 N1 . . 64.90(6) ?
O14 Dy1 O7 2_757 . 67.13(4) ?
O7 Dy1 O7 2_757 . 73.78(5) ?
O13 Dy1 O7 . . 68.80(4) ?
O1 Dy1 O7 . . 140.13(5) ?
O8 Dy1 O7 . . 49.78(4) ?
O2 Dy1 O7 . . 145.50(4) ?
N2 Dy1 O7 . . 120.20(5) ?
N1 Dy1 O7 . . 108.53(5) ?
O14 Dy1 C19 2_757 . 99.17(5) ?
O7 Dy1 C19 2_757 . 78.59(5) ?
O13 Dy1 C19 . . 110.97(5) ?
O1 Dy1 C19 . . 27.00(6) ?
O8 Dy1 C19 . . 158.31(5) ?
O2 Dy1 C19 . . 27.08(5) ?
N2 Dy1 C19 . . 86.28(5) ?
N1 Dy1 C19 . . 91.60(6) ?
O7 Dy1 C19 . . 151.49(5) ?
O14 Dy1 C26 2_757 . 73.35(5) ?
O7 Dy1 C26 2_757 . 99.12(5) ?
O13 Dy1 C26 . . 75.02(5) ?
O1 Dy1 C26 . . 146.20(5) ?
O8 Dy1 C26 . . 24.86(5) ?
O2 Dy1 C26 . . 159.78(5) ?
N2 Dy1 C26 . . 99.60(5) ?
N1 Dy1 C26 . . 86.78(5) ?
O7 Dy1 C26 . . 25.35(5) ?
C19 Dy1 C26 . . 172.52(6) ?
C19 O1 Dy1 . . 93.64(12) ?
C19 O2 Dy1 . . 89.76(11) ?
C26 O7 Dy1 . 2_757 168.95(13) ?
C26 O7 Dy1 . . 84.82(11) ?
Dy1 O7 Dy1 2_757 . 106.22(5) ?
C26 O8 Dy1 . . 100.17(12) ?
C33 O13 Dy1 . . 135.20(12) ?
C33 O14 Dy1 . 2_757 133.49(13) ?
C2 N1 C1 . . 117.54(18) ?
C2 N1 Dy1 . . 124.43(14) ?
C1 N1 Dy1 . . 117.88(13) ?
C11 N2 C12 . . 118.20(18) ?
C11 N2 Dy1 . . 120.97(13) ?
C12 N2 Dy1 . . 120.55(13) ?
O4 N3 O3 . . 123.91(19) ?
O4 N3 C15 . . 118.31(19) ?
O3 N3 C15 . . 117.78(18) ?
O6 N4 O5 . . 124.60(19) ?
O6 N4 C17 . . 118.01(17) ?
O5 N4 C17 . . 117.39(19) ?
O9 N5 O10 . . 124.19(19) ?
O9 N5 C22 . . 117.89(18) ?
O10 N5 C22 . . 117.9(2) ?
O12 N6 O11 . . 124.3(2) ?
O12 N6 C24 . . 118.18(17) ?
O11 N6 C24 . . 117.53(19) ?
O16 N7 O15 . . 124.06(18) ?
O16 N7 C29 . . 118.20(17) ?
O15 N7 C29 . . 117.72(17) ?
O17 N8 O18 . . 124.96(19) ?
O17 N8 C31 . . 117.57(19) ?
O18 N8 C31 . . 117.47(18) ?
N1 C1 C5 . . 122.7(2) ?
N1 C1 C12 . . 117.96(18) ?
C5 C1 C12 . . 119.38(19) ?
N1 C2 C3 . . 123.4(2) ?
N1 C2 H2 . . 118.3 ?
C3 C2 H2 . . 118.3 ?
C4 C3 C2 . . 119.1(2) ?
C4 C3 H3A . . 120.4 ?
C2 C3 H3A . . 120.4 ?
C3 C4 C5 . . 119.7(2) ?
C3 C4 H4 . . 120.1 ?
C5 C4 H4 . . 120.1 ?
C4 C5 C1 . . 117.5(2) ?
C4 C5 C6 . . 123.7(2) ?
C1 C5 C6 . . 118.8(2) ?
C7 C6 C5 . . 121.7(2) ?
C7 C6 H6A . . 119.1 ?
C5 C6 H6A . . 119.1 ?
C6 C7 C8 . . 121.1(2) ?
C6 C7 H7 . . 119.5 ?
C8 C7 H7 . . 119.5 ?
C9 C8 C12 . . 117.9(2) ?
C9 C8 C7 . . 123.3(2) ?
C12 C8 C7 . . 118.9(2) ?
C10 C9 C8 . . 119.5(2) ?
C10 C9 H9A . . 120.2 ?
C8 C9 H9A . . 120.2 ?
C9 C10 C11 . . 118.9(2) ?
C9 C10 H10A . . 120.6 ?
C11 C10 H10A . . 120.6 ?
N2 C11 C10 . . 123.4(2) ?
N2 C11 H11 . . 118.3 ?
C10 C11 H11 . . 118.3 ?
N2 C12 C8 . . 122.0(2) ?
N2 C12 C1 . . 117.75(18) ?
C8 C12 C1 . . 120.21(19) ?
C18 C13 C14 . . 120.33(18) ?
C18 C13 C19 . . 119.01(18) ?
C14 C13 C19 . . 120.65(18) ?
C15 C14 C13 . . 118.76(19) ?
C15 C14 H14 . . 120.6 ?
C13 C14 H14 . . 120.6 ?
C14 C15 C16 . . 122.8(2) ?
C14 C15 N3 . . 119.53(19) ?
C16 C15 N3 . . 117.71(18) ?
C17 C16 C15 . . 116.38(19) ?
C17 C16 H16A . . 121.8 ?
C15 C16 H16A . . 121.8 ?
C16 C17 C18 . . 123.46(19) ?
C16 C17 N4 . . 117.99(18) ?
C18 C17 N4 . . 118.54(19) ?
C17 C18 C13 . . 118.28(19) ?
C17 C18 H18 . . 120.9 ?
C13 C18 H18 . . 120.9 ?
O1 C19 O2 . . 122.14(18) ?
O1 C19 C13 . . 118.19(18) ?
O2 C19 C13 . . 119.66(18) ?
O1 C19 Dy1 . . 59.36(10) ?
O2 C19 Dy1 . . 63.16(10) ?
C13 C19 Dy1 . . 172.09(13) ?
C21 C20 C25 . . 120.43(18) ?
C21 C20 C26 . . 118.89(18) ?
C25 C20 C26 . . 120.47(18) ?
C22 C21 C20 . . 119.00(19) ?
C22 C21 H21 . . 120.5 ?
C20 C21 H21 . . 120.5 ?
C21 C22 C23 . . 122.4(2) ?
C21 C22 N5 . . 118.0(2) ?
C23 C22 N5 . . 119.59(19) ?
C24 C23 C22 . . 116.61(19) ?
C24 C23 H23 . . 121.7 ?
C22 C23 H23 . . 121.7 ?
C23 C24 C25 . . 123.4(2) ?
C23 C24 N6 . . 118.17(19) ?
C25 C24 N6 . . 118.37(19) ?
C24 C25 C20 . . 118.00(19) ?
C24 C25 H25 . . 121.0 ?
C20 C25 H25 . . 121.0 ?
O8 C26 O7 . . 123.07(18) ?
O8 C26 C20 . . 117.14(17) ?
O7 C26 C20 . . 119.71(17) ?
O8 C26 Dy1 . . 54.96(10) ?
O7 C26 Dy1 . . 69.83(10) ?
C20 C26 Dy1 . . 161.56(13) ?
C32 C27 C28 . . 119.90(18) ?
C32 C27 C33 . . 119.84(18) ?
C28 C27 C33 . . 120.22(17) ?
C29 C28 C27 . . 119.12(18) ?
C29 C28 H28 . . 120.4 ?
C27 C28 H28 . . 120.4 ?
C28 C29 C30 . . 122.62(19) ?
C28 C29 N7 . . 119.01(18) ?
C30 C29 N7 . . 118.31(18) ?
C31 C30 C29 . . 116.52(19) ?
C31 C30 H30 . . 121.7 ?
C29 C30 H30 . . 121.7 ?
C30 C31 C32 . . 123.41(19) ?
C30 C31 N8 . . 117.68(19) ?
C32 C31 N8 . . 118.90(19) ?
C31 C32 C27 . . 118.40(19) ?
C31 C32 H32 . . 120.8 ?
C27 C32 H32 . . 120.8 ?
O14 C33 O13 . . 126.95(19) ?
O14 C33 C27 . . 116.68(17) ?
O13 C33 C27 . . 116.36(17) ?

loop_
_geom_bond_atom_site_label_1
_geom_bond_atom_site_label_2
_geom_bond_site_symmetry_2
_geom_bond_distance
_geom_bond_publ_flag
Dy1 O14 2_757 2.3257(13) ?
Dy1 O7 2_757 2.3288(14) ?
Dy1 O13 . 2.3362(13) ?
Dy1 O1 . 2.3865(14) ?
Dy1 O8 . 2.4339(14) ?
Dy1 O2 . 2.4702(14) ?
Dy1 N2 . 2.4891(16) ?
Dy1 N1 . 2.5593(17) ?
Dy1 O7 . 2.7576(14) ?
Dy1 C19 . 2.768(2) ?
Dy1 C26 . 2.9258(19) ?
O1 C19 . 1.259(3) ?
O2 C19 . 1.260(2) ?
O3 N3 . 1.222(3) ?
O4 N3 . 1.219(2) ?
O5 N4 . 1.232(2) ?
O6 N4 . 1.218(3) ?
O7 C26 . 1.258(2) ?
O7 Dy1 2_757 2.3287(14) ?
O8 C26 . 1.250(2) ?
O9 N5 . 1.226(3) ?
O10 N5 . 1.226(3) ?
O11 N6 . 1.223(3) ?
O12 N6 . 1.222(3) ?
O13 C33 . 1.258(2) ?
O14 C33 . 1.251(2) ?
O14 Dy1 2_757 2.3256(13) ?
O15 N7 . 1.224(2) ?
O16 N7 . 1.220(2) ?
O17 N8 . 1.218(3) ?
O18 N8 . 1.220(3) ?
N1 C2 . 1.328(3) ?
N1 C1 . 1.364(3) ?
N2 C11 . 1.328(3) ?
N2 C12 . 1.359(3) ?
N3 C15 . 1.472(3) ?
N4 C17 . 1.466(3) ?
N5 C22 . 1.472(3) ?
N6 C24 . 1.470(3) ?
N7 C29 . 1.473(3) ?
N8 C31 . 1.481(3) ?
C1 C5 . 1.410(3) ?
C1 C12 . 1.437(3) ?
C2 C3 . 1.398(3) ?
C2 H2 . 0.9300 ?
C3 C4 . 1.365(3) ?
C3 H3A . 0.9300 ?
C4 C5 . 1.400(3) ?
C4 H4 . 0.9300 ?
C5 C6 . 1.437(3) ?
C6 C7 . 1.345(4) ?
C6 H6A . 0.9300 ?
C7 C8 . 1.430(3) ?
C7 H7 . 0.9300 ?
C8 C9 . 1.404(3) ?
C8 C12 . 1.410(3) ?
C9 C10 . 1.370(3) ?
C9 H9A . 0.9300 ?
C10 C11 . 1.394(3) ?
C10 H10A . 0.9300 ?
C11 H11 . 0.9300 ?
C13 C18 . 1.386(3) ?
C13 C14 . 1.390(3) ?
C13 C19 . 1.504(3) ?
C14 C15 . 1.381(3) ?
C14 H14 . 0.9300 ?
C15 C16 . 1.384(3) ?
C16 C17 . 1.376(3) ?
C16 H16A . 0.9300 ?
C17 C18 . 1.383(3) ?
C18 H18 . 0.9300 ?
C20 C21 . 1.388(3) ?
C20 C25 . 1.390(3) ?
C20 C26 . 1.501(3) ?
C21 C22 . 1.382(3) ?
C21 H21 . 0.9300 ?
C22 C23 . 1.383(3) ?
C23 C24 . 1.379(3) ?
C23 H23 . 0.9300 ?
C24 C25 . 1.383(3) ?
C25 H25 . 0.9300 ?
C27 C32 . 1.392(3) ?
C27 C28 . 1.393(3) ?
C27 C33 . 1.510(3) ?
C28 C29 . 1.381(3) ?
C28 H28 . 0.9300 ?
C29 C30 . 1.385(3) ?
C30 C31 . 1.377(3) ?
C30 H30 . 0.9300 ?
C31 C32 . 1.385(3) ?
C32 H32 . 0.9300 ?

loop_
_geom_torsion_atom_site_label_1
_geom_torsion_atom_site_label_2
_geom_torsion_atom_site_label_3
_geom_torsion_atom_site_label_4
_geom_torsion_site_symmetry_1
_geom_torsion_site_symmetry_2
_geom_torsion_site_symmetry_3
_geom_torsion_site_symmetry_4
_geom_torsion
_geom_torsion_publ_flag
O14 Dy1 O1 C19 2_757 . . . 151.62(13) ?
O7 Dy1 O1 C19 2_757 . . . 75.66(12) ?
O13 Dy1 O1 C19 . . . . 14.09(15) ?
O8 Dy1 O1 C19 . . . . -143.01(11) ?
O2 Dy1 O1 C19 . . . . -3.93(11) ?
N2 Dy1 O1 C19 . . . . -66.19(12) ?
N1 Dy1 O1 C19 . . . . -127.46(13) ?
O7 Dy1 O1 C19 . . . . 132.03(11) ?
C26 Dy1 O1 C19 . . . . 173.81(11) ?
O14 Dy1 O2 C19 2_757 . . . -25.03(13) ?
O7 Dy1 O2 C19 2_757 . . . -87.70(11) ?
O13 Dy1 O2 C19 . . . . -163.95(12) ?
O1 Dy1 O2 C19 . . . . 3.92(11) ?
O8 Dy1 O2 C19 . . . . 137.48(12) ?
N2 Dy1 O2 C19 . . . . 117.20(12) ?
N1 Dy1 O2 C19 . . . . 60.54(12) ?
O7 Dy1 O2 C19 . . . . -124.20(11) ?
C26 Dy1 O2 C19 . . . . -172.44(14) ?
O14 Dy1 O7 C26 2_757 . . . 99.42(11) ?
O7 Dy1 O7 C26 2_757 . . . 179.69(13) ?
O13 Dy1 O7 C26 . . . . -99.87(11) ?
O1 Dy1 O7 C26 . . . . 120.03(11) ?
O8 Dy1 O7 C26 . . . . -7.99(10) ?
O2 Dy1 O7 C26 . . . . -142.97(11) ?
N2 Dy1 O7 C26 . . . . -38.96(12) ?
N1 Dy1 O7 C26 . . . . 32.23(12) ?
C19 Dy1 O7 C26 . . . . 164.97(12) ?
O14 Dy1 O7 Dy1 2_757 . . 2_757 -80.26(6) ?
O7 Dy1 O7 Dy1 2_757 . . 2_757 0.0 ?
O13 Dy1 O7 Dy1 . . . 2_757 80.44(6) ?
O1 Dy1 O7 Dy1 . . . 2_757 -59.66(9) ?
O8 Dy1 O7 Dy1 . . . 2_757 172.32(8) ?
O2 Dy1 O7 Dy1 . . . 2_757 37.35(10) ?
N2 Dy1 O7 Dy1 . . . 2_757 141.36(6) ?
N1 Dy1 O7 Dy1 . . . 2_757 -147.46(5) ?
C19 Dy1 O7 Dy1 . . . 2_757 -14.72(13) ?
C26 Dy1 O7 Dy1 . . . 2_757 -179.69(13) ?
O14 Dy1 O8 C26 2_757 . . . -53.49(12) ?
O7 Dy1 O8 C26 2_757 . . . 16.95(14) ?
O13 Dy1 O8 C26 . . . . 80.52(12) ?
O1 Dy1 O8 C26 . . . . -115.11(13) ?
O2 Dy1 O8 C26 . . . . 140.91(12) ?
N2 Dy1 O8 C26 . . . . 160.86(13) ?
N1 Dy1 O8 C26 . . . . -131.10(13) ?
O7 Dy1 O8 C26 . . . . 8.14(11) ?
C19 Dy1 O8 C26 . . . . -162.75(14) ?
O14 Dy1 O13 C33 2_757 . . . -8.6(2) ?
O7 Dy1 O13 C33 2_757 . . . 45.06(18) ?
O1 Dy1 O13 C33 . . . . 109.74(18) ?
O8 Dy1 O13 C33 . . . . -84.17(18) ?
O2 Dy1 O13 C33 . . . . 124.29(18) ?
N2 Dy1 O13 C33 . . . . -162.27(19) ?
N1 Dy1 O13 C33 . . . . -128.25(17) ?
O7 Dy1 O13 C33 . . . . -32.85(17) ?
C19 Dy1 O13 C33 . . . . 116.54(18) ?
C26 Dy1 O13 C33 . . . . -58.74(18) ?
O14 Dy1 N1 C2 2_757 . . . 7.15(15) ?
O7 Dy1 N1 C2 2_757 . . . -21.6(2) ?
O13 Dy1 N1 C2 . . . . 145.80(14) ?
O1 Dy1 N1 C2 . . . . -70.76(16) ?
O8 Dy1 N1 C2 . . . . 99.30(16) ?
O2 Dy1 N1 C2 . . . . -115.25(16) ?
N2 Dy1 N1 C2 . . . . -177.03(17) ?
O7 Dy1 N1 C2 . . . . 67.58(16) ?
C19 Dy1 N1 C2 . . . . -91.89(16) ?
C26 Dy1 N1 C2 . . . . 80.80(16) ?
O14 Dy1 N1 C1 2_757 . . . -168.30(14) ?
O7 Dy1 N1 C1 2_757 . . . 162.97(12) ?
O13 Dy1 N1 C1 . . . . -29.65(17) ?
O1 Dy1 N1 C1 . . . . 113.79(14) ?
O8 Dy1 N1 C1 . . . . -76.15(14) ?
O2 Dy1 N1 C1 . . . . 69.30(14) ?
N2 Dy1 N1 C1 . . . . 7.52(13) ?
O7 Dy1 N1 C1 . . . . -107.87(13) ?
C19 Dy1 N1 C1 . . . . 92.66(14) ?
C26 Dy1 N1 C1 . . . . -94.65(14) ?
O14 Dy1 N2 C11 2_757 . . . -175.70(13) ?
O7 Dy1 N2 C11 2_757 . . . 18.05(19) ?
O13 Dy1 N2 C11 . . . . -28.27(14) ?
O1 Dy1 N2 C11 . . . . 108.70(15) ?
O8 Dy1 N2 C11 . . . . -108.59(15) ?
O2 Dy1 N2 C11 . . . . 60.17(15) ?
N1 Dy1 N2 C11 . . . . 177.62(16) ?
O7 Dy1 N2 C11 . . . . -84.71(15) ?
C19 Dy1 N2 C11 . . . . 84.11(15) ?
C26 Dy1 N2 C11 . . . . -100.55(15) ?
O14 Dy1 N2 C12 2_757 . . . -1.93(18) ?
O7 Dy1 N2 C12 2_757 . . . -168.19(12) ?
O13 Dy1 N2 C12 . . . . 145.49(14) ?
O1 Dy1 N2 C12 . . . . -77.54(14) ?
O8 Dy1 N2 C12 . . . . 65.18(14) ?
O2 Dy1 N2 C12 . . . . -126.07(14) ?
N1 Dy1 N2 C12 . . . . -8.62(13) ?
O7 Dy1 N2 C12 . . . . 89.06(14) ?
C19 Dy1 N2 C12 . . . . -102.13(14) ?
C26 Dy1 N2 C12 . . . . 73.21(14) ?
C2 N1 C1 C5 . . . . -1.3(3) ?
Dy1 N1 C1 C5 . . . . 174.49(14) ?
C2 N1 C1 C12 . . . . 177.97(18) ?
Dy1 N1 C1 C12 . . . . -6.3(2) ?
C1 N1 C2 C3 . . . . 0.7(3) ?
Dy1 N1 C2 C3 . . . . -174.77(15) ?
N1 C2 C3 C4 . . . . 0.7(3) ?
C2 C3 C4 C5 . . . . -1.5(3) ?
C3 C4 C5 C1 . . . . 0.9(3) ?
C3 C4 C5 C6 . . . . -178.8(2) ?
N1 C1 C5 C4 . . . . 0.5(3) ?
C12 C1 C5 C4 . . . . -178.73(18) ?
N1 C1 C5 C6 . . . . -179.83(19) ?
C12 C1 C5 C6 . . . . 0.9(3) ?
C4 C5 C6 C7 . . . . 178.9(2) ?
C1 C5 C6 C7 . . . . -0.7(3) ?
C5 C6 C7 C8 . . . . 0.1(4) ?
C6 C7 C8 C9 . . . . -179.0(2) ?
C6 C7 C8 C12 . . . . 0.2(3) ?
C12 C8 C9 C10 . . . . -2.2(3) ?
C7 C8 C9 C10 . . . . 177.1(2) ?
C8 C9 C10 C11 . . . . 0.9(3) ?
C12 N2 C11 C10 . . . . -2.7(3) ?
Dy1 N2 C11 C10 . . . . 171.18(15) ?
C9 C10 C11 N2 . . . . 1.7(3) ?
C11 N2 C12 C8 . . . . 1.3(3) ?
Dy1 N2 C12 C8 . . . . -172.66(14) ?
C11 N2 C12 C1 . . . . -176.93(17) ?
Dy1 N2 C12 C1 . . . . 9.1(2) ?
C9 C8 C12 N2 . . . . 1.1(3) ?
C7 C8 C12 N2 . . . . -178.17(19) ?
C9 C8 C12 C1 . . . . 179.28(18) ?
C7 C8 C12 C1 . . . . 0.0(3) ?
N1 C1 C12 N2 . . . . -1.6(3) ?
C5 C1 C12 N2 . . . . 177.65(17) ?
N1 C1 C12 C8 . . . . -179.85(18) ?
C5 C1 C12 C8 . . . . -0.6(3) ?
C18 C13 C14 C15 . . . . 0.3(3) ?
C19 C13 C14 C15 . . . . 179.34(18) ?
C13 C14 C15 C16 . . . . 0.8(3) ?
C13 C14 C15 N3 . . . . -179.69(18) ?
O4 N3 C15 C14 . . . . 179.0(2) ?
O3 N3 C15 C14 . . . . -0.8(3) ?
O4 N3 C15 C16 . . . . -1.6(3) ?
O3 N3 C15 C16 . . . . 178.6(2) ?
C14 C15 C16 C17 . . . . -1.1(3) ?
N3 C15 C16 C17 . . . . 179.44(18) ?
C15 C16 C17 C18 . . . . 0.2(3) ?
C15 C16 C17 N4 . . . . 179.58(18) ?
O6 N4 C17 C16 . . . . 153.44(19) ?
O5 N4 C17 C16 . . . . -27.0(3) ?
O6 N4 C17 C18 . . . . -27.1(3) ?
O5 N4 C17 C18 . . . . 152.43(19) ?
C16 C17 C18 C13 . . . . 0.9(3) ?
N4 C17 C18 C13 . . . . -178.48(17) ?
C14 C13 C18 C17 . . . . -1.2(3) ?
C19 C13 C18 C17 . . . . 179.82(17) ?
Dy1 O1 C19 O2 . . . . 7.4(2) ?
Dy1 O1 C19 C13 . . . . -171.36(15) ?
Dy1 O2 C19 O1 . . . . -7.11(19) ?
Dy1 O2 C19 C13 . . . . 171.61(16) ?
C18 C13 C19 O1 . . . . 2.3(3) ?
C14 C13 C19 O1 . . . . -176.74(18) ?
C18 C13 C19 O2 . . . . -176.48(18) ?
C14 C13 C19 O2 . . . . 4.5(3) ?
O14 Dy1 C19 O1 2_757 . . . -27.75(12) ?
O7 Dy1 C19 O1 2_757 . . . -100.33(12) ?
O13 Dy1 C19 O1 . . . . -169.84(11) ?
O8 Dy1 C19 O1 . . . . 79.41(19) ?
O2 Dy1 C19 O1 . . . . 173.01(19) ?
N2 Dy1 C19 O1 . . . . 114.64(12) ?
N1 Dy1 C19 O1 . . . . 49.92(12) ?
O7 Dy1 C19 O1 . . . . -85.92(15) ?
O14 Dy1 C19 O2 2_757 . . . 159.24(11) ?
O7 Dy1 C19 O2 2_757 . . . 86.66(11) ?
O13 Dy1 C19 O2 . . . . 17.15(12) ?
O1 Dy1 C19 O2 . . . . -173.01(19) ?
O8 Dy1 C19 O2 . . . . -93.60(18) ?
N2 Dy1 C19 O2 . . . . -58.36(11) ?
N1 Dy1 C19 O2 . . . . -123.08(11) ?
O7 Dy1 C19 O2 . . . . 101.07(14) ?
C25 C20 C21 C22 . . . . -0.5(3) ?
C26 C20 C21 C22 . . . . -175.35(18) ?
C20 C21 C22 C23 . . . . 3.1(3) ?
C20 C21 C22 N5 . . . . -176.46(18) ?
O9 N5 C22 C21 . . . . 2.3(3) ?
O10 N5 C22 C21 . . . . -179.54(19) ?
O9 N5 C22 C23 . . . . -177.3(2) ?
O10 N5 C22 C23 . . . . 0.9(3) ?
C21 C22 C23 C24 . . . . -2.8(3) ?
N5 C22 C23 C24 . . . . 176.79(19) ?
C22 C23 C24 C25 . . . . -0.2(3) ?
C22 C23 C24 N6 . . . . 178.21(19) ?
O12 N6 C24 C23 . . . . 162.5(2) ?
O11 N6 C24 C23 . . . . -19.1(3) ?
O12 N6 C24 C25 . . . . -19.1(3) ?
O11 N6 C24 C25 . . . . 159.4(2) ?
C23 C24 C25 C20 . . . . 2.6(3) ?
N6 C24 C25 C20 . . . . -175.74(18) ?
C21 C20 C25 C24 . . . . -2.3(3) ?
C26 C20 C25 C24 . . . . 172.53(18) ?
Dy1 O8 C26 O7 . . . . -16.4(2) ?
Dy1 O8 C26 C20 . . . . 160.48(14) ?
Dy1 O7 C26 O8 2_757 . . . -167.3(5) ?
Dy1 O7 C26 O8 . . . . 14.28(18) ?
Dy1 O7 C26 C20 2_757 . . . 15.9(8) ?
Dy1 O7 C26 C20 . . . . -162.55(16) ?
Dy1 O7 C26 Dy1 2_757 . . . 178.4(7) ?
C21 C20 C26 O8 . . . . 40.1(3) ?
C25 C20 C26 O8 . . . . -134.8(2) ?
C21 C20 C26 O7 . . . . -142.91(19) ?
C25 C20 C26 O7 . . . . 42.2(3) ?
C21 C20 C26 Dy1 . . . . 99.9(4) ?
C25 C20 C26 Dy1 . . . . -74.9(5) ?
O14 Dy1 C26 O8 2_757 . . . 123.04(12) ?
O7 Dy1 C26 O8 2_757 . . . -165.68(12) ?
O13 Dy1 C26 O8 . . . . -93.42(12) ?
O1 Dy1 C26 O8 . . . . 100.63(14) ?
O2 Dy1 C26 O8 . . . . -84.67(19) ?
N2 Dy1 C26 O8 . . . . -18.82(13) ?
N1 Dy1 C26 O8 . . . . 45.05(12) ?
O7 Dy1 C26 O8 . . . . -165.38(19) ?
O14 Dy1 C26 O7 2_757 . . . -71.58(11) ?
O7 Dy1 C26 O7 2_757 . . . -0.30(13) ?
O13 Dy1 C26 O7 . . . . 71.95(11) ?
O1 Dy1 C26 O7 . . . . -93.99(13) ?
O8 Dy1 C26 O7 . . . . 165.38(19) ?
O2 Dy1 C26 O7 . . . . 80.71(18) ?
N2 Dy1 C26 O7 . . . . 146.55(11) ?
N1 Dy1 C26 O7 . . . . -149.57(11) ?
O14 Dy1 C26 C20 2_757 . . . 53.0(4) ?
O7 Dy1 C26 C20 2_757 . . . 124.3(4) ?
O13 Dy1 C26 C20 . . . . -163.5(4) ?
O1 Dy1 C26 C20 . . . . 30.6(5) ?
O8 Dy1 C26 C20 . . . . -70.0(4) ?
O2 Dy1 C26 C20 . . . . -154.7(4) ?
N2 Dy1 C26 C20 . . . . -88.9(4) ?
N1 Dy1 C26 C20 . . . . -25.0(4) ?
O7 Dy1 C26 C20 . . . . 124.6(5) ?
C32 C27 C28 C29 . . . . -1.7(3) ?
C33 C27 C28 C29 . . . . -179.22(18) ?
C27 C28 C29 C30 . . . . 0.9(3) ?
C27 C28 C29 N7 . . . . 178.08(18) ?
O16 N7 C29 C28 . . . . -178.27(19) ?
O15 N7 C29 C28 . . . . 0.1(3) ?
O16 N7 C29 C30 . . . . -0.9(3) ?
O15 N7 C29 C30 . . . . 177.42(19) ?
C28 C29 C30 C31 . . . . 0.0(3) ?
N7 C29 C30 C31 . . . . -177.21(18) ?
C29 C30 C31 C32 . . . . -0.1(3) ?
C29 C30 C31 N8 . . . . 179.07(18) ?
O17 N8 C31 C30 . . . . 8.0(3) ?
O18 N8 C31 C30 . . . . -172.3(2) ?
O17 N8 C31 C32 . . . . -172.78(19) ?
O18 N8 C31 C32 . . . . 6.9(3) ?
C30 C31 C32 C27 . . . . -0.7(3) ?
N8 C31 C32 C27 . . . . -179.90(18) ?
C28 C27 C32 C31 . . . . 1.6(3) ?
C33 C27 C32 C31 . . . . 179.17(18) ?
Dy1 O14 C33 O13 2_757 . . . 50.0(3) ?
Dy1 O14 C33 C27 2_757 . . . -128.83(16) ?
Dy1 O13 C33 O14 . . . . -27.4(3) ?
Dy1 O13 C33 C27 . . . . 151.46(13) ?
C32 C27 C33 O14 . . . . 9.9(3) ?
C28 C27 C33 O14 . . . . -172.54(18) ?
C32 C27 C33 O13 . . . . -169.07(18) ?
C28 C27 C33 O13 . . . . 8.5(3) ?
